data_7121667
loop_
_publ_author_name
'Banerjee, Sumanta'
'Ankur, ?'
'Andrews, Alex'
'Venugopal, Ajay'

_publ_section_title
;
 A disguised hydride in a butylmagnesium cation.
;
_journal_issue 45
_journal_name_full 'Chemical communications (Cambridge, England)'
_journal_page_first 5788
_journal_page_last 5791
_journal_paper_doi 10.1039/c8cc03127d
_journal_volume 54
_journal_year 2018
_chemical_formula_moiety 'C24 B F20, C16 H39 Mg N4'
_chemical_formula_sum 'C40 H39 B F20 Mg N4'
_chemical_formula_weight 990.87
_space_group_crystal_system triclinic
_space_group_IT_number 2
_space_group_name_Hall '-P 1'
_space_group_name_H-M_alt 'P -1'
_symmetry_space_group_name_Hall '-P 1'
_symmetry_space_group_name_H-M 'P -1'
_atom_sites_solution_hydrogens geom
_audit_creation_method SHELXL-2014
_audit_update_record
;
2018-04-16 deposited with the CCDC.
2018-05-11 downloaded from the CCDC.
;
_cell_angle_alpha 69.721(8)
_cell_angle_beta 70.140(8)
_cell_angle_gamma 83.743(8)
_cell_formula_units_Z 2
_cell_length_a 12.305(3)
_cell_length_b 12.709(3)
_cell_length_c 15.464(3)
_cell_measurement_reflns_used 9895
_cell_measurement_temperature 150(2)
_cell_measurement_theta_max 28.02
_cell_measurement_theta_min 2.46
_cell_volume 2133.4(8)
_computing_cell_refinement 'Bruker SAINT'
_computing_data_collection 'Bruker APEX2'
_computing_data_reduction 'Bruker SAINT'
_computing_molecular_graphics 'Bruker SHELXTL'
_computing_publication_material 'Bruker SHELXTL'
_computing_structure_refinement 'SHELXL-2014 (Sheldrick, 2014)'
_computing_structure_solution 'SHELXL-2014 (Sheldrick, 2014)'
_diffrn_ambient_temperature 150(2)
_diffrn_detector_area_resol_mean 0
_diffrn_measured_fraction_theta_full 0.993
_diffrn_measured_fraction_theta_max 0.992
_diffrn_measurement_device_type 'Bruker APEX-II CCD'
_diffrn_measurement_method '\f and \w scans'
_diffrn_radiation_type MoK\a
_diffrn_radiation_wavelength 0.71073
_diffrn_reflns_av_R_equivalents 0.0371
_diffrn_reflns_av_unetI/netI 0.0313
_diffrn_reflns_Laue_measured_fraction_full 0.993
_diffrn_reflns_Laue_measured_fraction_max 0.992
_diffrn_reflns_limit_h_max 15
_diffrn_reflns_limit_h_min -15
_diffrn_reflns_limit_k_max 15
_diffrn_reflns_limit_k_min -15
_diffrn_reflns_limit_l_max 19
_diffrn_reflns_limit_l_min -19
_diffrn_reflns_number 33368
_diffrn_reflns_point_group_measured_fraction_full 0.993
_diffrn_reflns_point_group_measured_fraction_max 0.992
_diffrn_reflns_theta_full 25.242
_diffrn_reflns_theta_max 25.999
_diffrn_reflns_theta_min 2.215
_diffrn_source 'sealed tube'
_exptl_absorpt_coefficient_mu 0.165
_exptl_absorpt_correction_T_max 0.9936
_exptl_absorpt_correction_T_min 0.9685
_exptl_absorpt_correction_type multi-scan
_exptl_absorpt_process_details SADABS
_exptl_crystal_colour colourless
_exptl_crystal_density_diffrn 1.542
_exptl_crystal_density_meas 1.543
_exptl_crystal_density_method NONE
_exptl_crystal_description block
_exptl_crystal_F_000 1008
_exptl_crystal_size_max 0.200
_exptl_crystal_size_mid 0.090
_exptl_crystal_size_min 0.040
_refine_diff_density_max 0.278
_refine_diff_density_min -0.274
_refine_diff_density_rms 0.041
_refine_ls_extinction_method none
_refine_ls_goodness_of_fit_ref 1.020
_refine_ls_hydrogen_treatment constr
_refine_ls_matrix_type full
_refine_ls_number_parameters 595
_refine_ls_number_reflns 8295
_refine_ls_number_restraints 0
_refine_ls_restrained_S_all 1.020
_refine_ls_R_factor_all 0.0515
_refine_ls_R_factor_gt 0.0354
_refine_ls_shift/su_max 0.001
_refine_ls_shift/su_mean 0.000
_refine_ls_structure_factor_coef Fsqd
_refine_ls_weighting_details 'w=1/[\s^2^(Fo^2^)+(0.0398P)^2^+0.9096P] where P=(Fo^2^+2Fc^2^)/3'
_refine_ls_weighting_scheme calc
_refine_ls_wR_factor_gt 0.0848
_refine_ls_wR_factor_ref 0.0950
_reflns_Friedel_coverage 0.000
_reflns_number_gt 6433
_reflns_number_total 8295
_reflns_threshold_expression 'I > 2\s(I)'
_cod_data_source_file c8cc03127d2.cif
_cod_data_source_block compound1
_cod_depositor_comments 'Adding full bibliography for 7121665--7121667.cif.'
_cod_original_cell_volume 2133.4(7)
_cod_database_code 7121667
_shelx_space_group_comment
;
The symmetry employed for this shelxl refinement is uniquely defined
by the following loop, which should always be used as a source of
symmetry information in preference to the above space-group names.
They are only intended as comments.
;
_shelx_estimated_absorpt_t_min 0.968
_shelx_estimated_absorpt_t_max 0.993
_shelxl_version_number 2014-3

loop_
_space_group_symop_operation_xyz
'x, y, z'
'-x, -y, -z'

loop_
_atom_site_label
_atom_site_type_symbol
_atom_site_fract_x
_atom_site_fract_y
_atom_site_fract_z
_atom_site_U_iso_or_equiv
_atom_site_adp_type
_atom_site_occupancy
_atom_site_site_symmetry_order
_atom_site_calc_flag
_atom_site_refinement_flags_posn
_atom_site_refinement_flags_adp
C1 C 0.70069(18) -0.31054(18) 0.42981(13) 0.0429(5) Uani 1 1 d . .
H1A H 0.7355 -0.2819 0.4665 0.052 Uiso 1 1 calc R U
H1B H 0.6772 -0.3897 0.4682 0.052 Uiso 1 1 calc R U
C2 C 0.59585(17) -0.24238(18) 0.41672(14) 0.0436(5) Uani 1 1 d . .
H2A H 0.5546 -0.2778 0.3888 0.052 Uiso 1 1 calc R U
H2B H 0.5427 -0.2415 0.4810 0.052 Uiso 1 1 calc R U
C3 C 0.52898(18) -0.0715(2) 0.32260(16) 0.0533(6) Uani 1 1 d . .
H3A H 0.5502 0.0057 0.2795 0.080 Uiso 1 1 calc R U
H3B H 0.5065 -0.1127 0.2881 0.080 Uiso 1 1 calc R U
H3C H 0.4640 -0.0709 0.3806 0.080 Uiso 1 1 calc R U
C4 C 0.65909(19) -0.0627(2) 0.40411(16) 0.0504(5) Uani 1 1 d . .
H4A H 0.7253 -0.0979 0.4245 0.076 Uiso 1 1 calc R U
H4B H 0.6794 0.0147 0.3608 0.076 Uiso 1 1 calc R U
H4C H 0.5932 -0.0624 0.4616 0.076 Uiso 1 1 calc R U
C5 C 0.90428(19) -0.32389(19) 0.34315(15) 0.0469(5) Uani 1 1 d . .
H5A H 0.9552 -0.3509 0.2902 0.056 Uiso 1 1 calc R U
H5B H 0.9006 -0.3826 0.4061 0.056 Uiso 1 1 calc R U
C6 C 0.95409(18) -0.2182(2) 0.33725(14) 0.0486(6) Uani 1 1 d . .
H6A H 0.9093 -0.1970 0.3953 0.058 Uiso 1 1 calc R U
H6B H 1.0348 -0.2314 0.3373 0.058 Uiso 1 1 calc R U
C7 C 1.04553(18) -0.1382(2) 0.16231(16) 0.0549(6) Uani 1 1 d . .
H7A H 1.0360 -0.2101 0.1554 0.082 Uiso 1 1 calc R U
H7B H 1.0424 -0.0769 0.1036 0.082 Uiso 1 1 calc R U
H7C H 1.1203 -0.1362 0.1712 0.082 Uiso 1 1 calc R U
C8 C 0.9682(2) -0.0162(2) 0.2566(2) 0.0629(7) Uani 1 1 d . .
H8A H 0.9067 -0.0060 0.3131 0.094 Uiso 1 1 calc R U
H8B H 1.0433 -0.0148 0.2650 0.094 Uiso 1 1 calc R U
H8C H 0.9654 0.0445 0.1974 0.094 Uiso 1 1 calc R U
C9 C 0.7578(2) -0.38702(16) 0.29737(15) 0.0480(5) Uani 1 1 d . .
H9A H 0.6729 -0.3898 0.3132 0.058 Uiso 1 1 calc R U
H9B H 0.7834 -0.4625 0.3298 0.058 Uiso 1 1 calc R U
C10 C 0.8149(2) -0.35553(17) 0.18836(15) 0.0480(5) Uani 1 1 d . .
H10A H 0.8997 -0.3615 0.1732 0.058 Uiso 1 1 calc R U
H10B H 0.7896 -0.4087 0.1648 0.058 Uiso 1 1 calc R U
C11 C 0.86633(19) -0.2029(2) 0.03625(14) 0.0509(6) Uani 1 1 d . .
H11A H 0.8469 -0.1264 0.0022 0.076 Uiso 1 1 calc R U
H11B H 0.9457 -0.2042 0.0372 0.076 Uiso 1 1 calc R U
H11C H 0.8596 -0.2531 0.0023 0.076 Uiso 1 1 calc R U
C12 C 0.66754(18) -0.23767(18) 0.13290(15) 0.0423(5) Uani 1 1 d . .
H12A H 0.6494 -0.1607 0.0988 0.064 Uiso 1 1 calc R U
H12B H 0.6624 -0.2869 0.0976 0.064 Uiso 1 1 calc R U
H12C H 0.6123 -0.2633 0.1991 0.064 Uiso 1 1 calc R U
C13 C 0.7783(2) 0.03627(17) 0.12465(15) 0.0470(5) Uani 1 1 d . .
H13A H 0.7625 0.0877 0.1630 0.056 Uiso 1 1 calc R U
H13B H 0.8569 0.0549 0.0770 0.056 Uiso 1 1 calc R U
C14 C 0.6946(2) 0.06651(18) 0.06647(15) 0.0527(6) Uani 1 1 d . .
H14A H 0.7220 0.0307 0.0153 0.063 Uiso 1 1 calc R U
H14B H 0.6185 0.0326 0.1107 0.063 Uiso 1 1 calc R U
C15 C 0.6766(3) 0.1904(2) 0.01763(18) 0.0779(9) Uani 1 1 d . .
H15A H 0.7516 0.2253 -0.0286 0.093 Uiso 1 1 calc R U
H15B H 0.6490 0.2276 0.0678 0.093 Uiso 1 1 calc R U
C16 C 0.5899(3) 0.2103(3) -0.03706(19) 0.1092(15) Uani 1 1 d . .
H16A H 0.5814 0.2911 -0.0671 0.164 Uiso 1 1 calc R U
H16B H 0.6176 0.1751 -0.0878 0.164 Uiso 1 1 calc R U
H16C H 0.5150 0.1774 0.0086 0.164 Uiso 1 1 calc R U
C17 C 0.21864(14) 0.20488(13) 0.27259(11) 0.0228(3) Uani 1 1 d . .
C18 C 0.25115(14) 0.14088(14) 0.21146(11) 0.0250(3) Uani 1 1 d . .
C19 C 0.26714(15) 0.02664(14) 0.24216(13) 0.0293(4) Uani 1 1 d . .
C20 C 0.24690(16) -0.03145(14) 0.33920(13) 0.0316(4) Uani 1 1 d . .
C21 C 0.21335(16) 0.02694(15) 0.40372(12) 0.0315(4) Uani 1 1 d . .
C22 C 0.20094(15) 0.14083(14) 0.36958(11) 0.0261(4) Uani 1 1 d . .
C23 C 0.04439(14) 0.33238(13) 0.30533(11) 0.0245(3) Uani 1 1 d . .
C24 C -0.02776(15) 0.28242(14) 0.27779(12) 0.0287(4) Uani 1 1 d . .
C25 C -0.14465(16) 0.26536(15) 0.32456(14) 0.0342(4) Uani 1 1 d . .
C26 C -0.19616(15) 0.29896(16) 0.40432(14) 0.0373(4) Uani 1 1 d . .
C27 C -0.12960(16) 0.34725(15) 0.43590(12) 0.0352(4) Uani 1 1 d . .
C28 C -0.01236(15) 0.36197(14) 0.38733(12) 0.0282(4) Uani 1 1 d . .
C29 C 0.25866(14) 0.41177(14) 0.27765(11) 0.0243(3) Uani 1 1 d . .
C30 C 0.23063(15) 0.52314(14) 0.26700(12) 0.0281(4) Uani 1 1 d . .
C31 C 0.28889(17) 0.59545(15) 0.28481(12) 0.0342(4) Uani 1 1 d . .
C32 C 0.38301(17) 0.55746(17) 0.31409(12) 0.0368(5) Uani 1 1 d . .
C33 C 0.41789(15) 0.44966(17) 0.32361(12) 0.0345(4) Uani 1 1 d . .
C34 C 0.35601(15) 0.37917(14) 0.30556(11) 0.0279(4) Uani 1 1 d . .
C35 C 0.21521(14) 0.40783(13) 0.12782(11) 0.0236(3) Uani 1 1 d . .
C36 C 0.14282(15) 0.47902(14) 0.08265(12) 0.0286(4) Uani 1 1 d . .
C37 C 0.17674(18) 0.54445(15) -0.01469(13) 0.0360(4) Uani 1 1 d . .
C38 C 0.28849(19) 0.53983(15) -0.07200(12) 0.0375(5) Uani 1 1 d . .
C39 C 0.36472(16) 0.47150(15) -0.03124(12) 0.0337(4) Uani 1 1 d . .
C40 C 0.32779(15) 0.40897(14) 0.06618(12) 0.0264(4) Uani 1 1 d . .
N1 N 0.78727(13) -0.30481(13) 0.33454(10) 0.0344(4) Uani 1 1 d . .
N2 N 0.62816(13) -0.12649(13) 0.35200(11) 0.0346(3) Uani 1 1 d . .
N3 N 0.95172(13) -0.12499(15) 0.24796(12) 0.0410(4) Uani 1 1 d . .
N4 N 0.78571(13) -0.24099(13) 0.13762(10) 0.0334(3) Uani 1 1 d . .
B1 B 0.18469(16) 0.33874(15) 0.24578(12) 0.0227(4) Uani 1 1 d . .
F1 F 0.26647(9) 0.18784(8) 0.11533(7) 0.0332(2) Uani 1 1 d . .
F2 F 0.29892(10) -0.02895(9) 0.17781(8) 0.0432(3) Uani 1 1 d . .
F3 F 0.25825(11) -0.14278(9) 0.37055(9) 0.0475(3) Uani 1 1 d . .
F4 F 0.19309(11) -0.02836(9) 0.49955(7) 0.0474(3) Uani 1 1 d . .
F5 F 0.16806(9) 0.19249(8) 0.43797(7) 0.0346(2) Uani 1 1 d . .
F6 F 0.01765(9) 0.24750(9) 0.19968(7) 0.0356(2) Uani 1 1 d . .
F7 F -0.20781(10) 0.21540(10) 0.29348(9) 0.0494(3) Uani 1 1 d . .
F8 F -0.31066(9) 0.28487(11) 0.45046(9) 0.0550(3) Uani 1 1 d . .
F9 F -0.17901(10) 0.38214(10) 0.51343(8) 0.0500(3) Uani 1 1 d . .
F10 F 0.04560(9) 0.40754(9) 0.42658(7) 0.0368(2) Uani 1 1 d . .
F11 F 0.13857(9) 0.56638(8) 0.23788(7) 0.0346(2) Uani 1 1 d . .
F12 F 0.25393(11) 0.70143(9) 0.27428(8) 0.0485(3) Uani 1 1 d . .
F13 F 0.44095(11) 0.62574(11) 0.33383(9) 0.0568(4) Uani 1 1 d . .
F14 F 0.51098(10) 0.41217(11) 0.35189(8) 0.0484(3) Uani 1 1 d . .
F15 F 0.39772(9) 0.27426(9) 0.31701(8) 0.0381(3) Uani 1 1 d . .
F16 F 0.03162(9) 0.49174(9) 0.13331(7) 0.0373(2) Uani 1 1 d . .
F17 F 0.10135(12) 0.61244(10) -0.05248(9) 0.0536(3) Uani 1 1 d . .
F18 F 0.32328(13) 0.60109(11) -0.16705(8) 0.0586(4) Uani 1 1 d . .
F19 F 0.47460(10) 0.46585(9) -0.08723(7) 0.0463(3) Uani 1 1 d . .
F20 F 0.40758(8) 0.34554(8) 0.10233(7) 0.0324(2) Uani 1 1 d . .
Mg1 Mg 0.78520(5) -0.12956(5) 0.22279(4) 0.02678(13) Uani 1 1 d . .

loop_
_atom_site_aniso_label
_atom_site_aniso_U_11
_atom_site_aniso_U_22
_atom_site_aniso_U_33
_atom_site_aniso_U_23
_atom_site_aniso_U_13
_atom_site_aniso_U_12
C1 0.0441(12) 0.0510(12) 0.0260(9) -0.0035(8) -0.0086(8) -0.0086(10)
C2 0.0326(11) 0.0606(14) 0.0333(10) -0.0133(9) -0.0037(8) -0.0122(10)
C3 0.0324(12) 0.0785(16) 0.0514(13) -0.0286(12) -0.0131(10) 0.0132(11)
C4 0.0424(12) 0.0644(15) 0.0552(13) -0.0381(11) -0.0110(10) 0.0032(11)
C5 0.0448(12) 0.0624(14) 0.0365(10) -0.0156(10) -0.0225(9) 0.0170(10)
C6 0.0298(11) 0.0871(17) 0.0389(11) -0.0298(11) -0.0165(9) 0.0089(11)
C7 0.0291(11) 0.0875(18) 0.0469(12) -0.0282(12) -0.0031(9) -0.0052(11)
C8 0.0415(13) 0.0793(18) 0.0832(17) -0.0445(15) -0.0150(12) -0.0193(12)
C9 0.0720(16) 0.0283(10) 0.0486(12) -0.0082(9) -0.0308(11) 0.0029(10)
C10 0.0686(15) 0.0388(11) 0.0537(12) -0.0281(10) -0.0323(11) 0.0160(10)
C11 0.0499(13) 0.0755(16) 0.0324(10) -0.0270(10) -0.0118(9) 0.0052(11)
C12 0.0477(12) 0.0439(12) 0.0441(11) -0.0173(9) -0.0218(10) -0.0027(9)
C13 0.0549(14) 0.0360(11) 0.0431(11) -0.0109(9) -0.0085(10) -0.0032(10)
C14 0.0671(15) 0.0384(12) 0.0374(11) -0.0046(9) -0.0103(10) 0.0138(11)
C15 0.101(2) 0.0477(14) 0.0478(14) -0.0041(11) 0.0010(14) 0.0300(14)
C16 0.148(3) 0.104(2) 0.0444(14) -0.0170(15) -0.0270(17) 0.089(2)
C17 0.0226(8) 0.0250(8) 0.0237(8) -0.0098(6) -0.0092(6) -0.0002(7)
C18 0.0254(9) 0.0290(9) 0.0237(8) -0.0101(7) -0.0099(7) -0.0011(7)
C19 0.0297(10) 0.0290(9) 0.0382(9) -0.0198(8) -0.0137(8) 0.0023(7)
C20 0.0364(10) 0.0214(9) 0.0427(10) -0.0104(7) -0.0201(8) 0.0001(7)
C21 0.0396(11) 0.0287(9) 0.0283(9) -0.0041(7) -0.0179(8) -0.0035(8)
C22 0.0292(9) 0.0287(9) 0.0250(8) -0.0124(7) -0.0104(7) -0.0012(7)
C23 0.0262(9) 0.0210(8) 0.0244(8) -0.0052(6) -0.0084(7) 0.0001(7)
C24 0.0302(10) 0.0252(9) 0.0298(9) -0.0072(7) -0.0106(7) 0.0005(7)
C25 0.0291(10) 0.0272(9) 0.0433(10) -0.0013(8) -0.0175(8) -0.0041(7)
C26 0.0214(9) 0.0326(10) 0.0413(10) 0.0029(8) -0.0048(8) -0.0008(8)
C27 0.0353(11) 0.0299(10) 0.0257(9) -0.0036(7) 0.0009(8) 0.0048(8)
C28 0.0302(10) 0.0251(9) 0.0257(8) -0.0059(7) -0.0067(7) -0.0021(7)
C29 0.0250(9) 0.0297(9) 0.0170(7) -0.0102(6) -0.0015(6) -0.0041(7)
C30 0.0284(9) 0.0312(9) 0.0242(8) -0.0124(7) -0.0036(7) -0.0030(7)
C31 0.0407(11) 0.0311(10) 0.0276(9) -0.0143(7) 0.0008(8) -0.0101(8)
C32 0.0382(11) 0.0476(12) 0.0265(9) -0.0177(8) -0.0001(8) -0.0227(9)
C33 0.0259(10) 0.0557(13) 0.0216(8) -0.0110(8) -0.0050(7) -0.0128(9)
C34 0.0277(9) 0.0332(10) 0.0207(8) -0.0087(7) -0.0044(7) -0.0035(7)
C35 0.0285(9) 0.0220(8) 0.0232(8) -0.0099(6) -0.0092(7) -0.0011(7)
C36 0.0325(10) 0.0277(9) 0.0304(9) -0.0122(7) -0.0132(7) 0.0001(7)
C37 0.0529(12) 0.0289(10) 0.0324(9) -0.0076(8) -0.0249(9) 0.0029(8)
C38 0.0602(13) 0.0299(10) 0.0197(8) -0.0039(7) -0.0116(9) -0.0075(9)
C39 0.0407(11) 0.0319(10) 0.0254(8) -0.0137(7) -0.0001(8) -0.0080(8)
C40 0.0306(9) 0.0252(9) 0.0259(8) -0.0107(7) -0.0093(7) -0.0010(7)
N1 0.0379(9) 0.0388(9) 0.0270(7) -0.0092(6) -0.0134(7) 0.0024(7)
N2 0.0252(8) 0.0467(9) 0.0350(8) -0.0191(7) -0.0082(6) 0.0011(7)
N3 0.0258(8) 0.0629(11) 0.0395(9) -0.0255(8) -0.0064(7) -0.0053(8)
N4 0.0397(9) 0.0375(9) 0.0285(7) -0.0147(6) -0.0144(7) 0.0031(7)
B1 0.0236(10) 0.0257(10) 0.0213(8) -0.0104(7) -0.0078(7) 0.0012(7)
F1 0.0475(6) 0.0332(5) 0.0233(5) -0.0132(4) -0.0132(4) 0.0010(5)
F2 0.0585(7) 0.0353(6) 0.0466(6) -0.0271(5) -0.0184(6) 0.0060(5)
F3 0.0699(8) 0.0225(5) 0.0570(7) -0.0109(5) -0.0321(6) 0.0028(5)
F4 0.0790(9) 0.0316(6) 0.0312(6) -0.0001(5) -0.0261(6) -0.0059(6)
F5 0.0508(7) 0.0326(5) 0.0225(5) -0.0117(4) -0.0121(4) 0.0008(5)
F6 0.0372(6) 0.0388(6) 0.0400(6) -0.0194(5) -0.0167(5) -0.0020(5)
F7 0.0369(7) 0.0477(7) 0.0662(8) -0.0094(6) -0.0262(6) -0.0117(5)
F8 0.0231(6) 0.0614(8) 0.0557(7) 0.0002(6) -0.0010(5) -0.0038(5)
F9 0.0448(7) 0.0531(7) 0.0336(6) -0.0139(5) 0.0088(5) 0.0027(6)
F10 0.0391(6) 0.0442(6) 0.0285(5) -0.0195(5) -0.0035(4) -0.0046(5)
F11 0.0360(6) 0.0294(5) 0.0413(6) -0.0162(4) -0.0128(5) 0.0046(4)
F12 0.0630(8) 0.0324(6) 0.0509(7) -0.0230(5) -0.0067(6) -0.0094(5)
F13 0.0561(8) 0.0719(9) 0.0535(7) -0.0328(6) -0.0090(6) -0.0324(7)
F14 0.0346(6) 0.0752(9) 0.0401(6) -0.0164(6) -0.0163(5) -0.0134(6)
F15 0.0339(6) 0.0408(6) 0.0437(6) -0.0125(5) -0.0202(5) 0.0034(5)
F16 0.0319(6) 0.0387(6) 0.0407(6) -0.0106(5) -0.0160(5) 0.0077(5)
F17 0.0692(9) 0.0465(7) 0.0468(7) -0.0017(5) -0.0370(6) 0.0076(6)
F18 0.0869(10) 0.0524(7) 0.0228(5) 0.0010(5) -0.0120(6) -0.0076(7)
F19 0.0461(7) 0.0467(7) 0.0314(6) -0.0128(5) 0.0081(5) -0.0086(5)
F20 0.0267(5) 0.0364(6) 0.0314(5) -0.0119(4) -0.0057(4) 0.0019(4)
Mg1 0.0247(3) 0.0315(3) 0.0258(3) -0.0122(2) -0.0069(2) -0.0015(2)

loop_
_atom_type_symbol
_atom_type_description
_atom_type_scat_dispersion_real
_atom_type_scat_dispersion_imag
_atom_type_scat_source
C C 0.0033 0.0016 'International Tables Vol C Tables 4.2.6.8 and 6.1.1.4'
H H 0.0000 0.0000 'International Tables Vol C Tables 4.2.6.8 and 6.1.1.4'
N N 0.0061 0.0033 'International Tables Vol C Tables 4.2.6.8 and 6.1.1.4'
B B 0.0013 0.0007 'International Tables Vol C Tables 4.2.6.8 and 6.1.1.4'
F F 0.0171 0.0103 'International Tables Vol C Tables 4.2.6.8 and 6.1.1.4'
Mg Mg 0.0486 0.0363 'International Tables Vol C Tables 4.2.6.8 and 6.1.1.4'

loop_
_geom_angle_atom_site_label_1
_geom_angle_atom_site_label_2
_geom_angle_atom_site_label_3
_geom_angle
N1 C1 C2 110.99(15)
N1 C1 H1A 109.4
C2 C1 H1A 109.4
N1 C1 H1B 109.4
C2 C1 H1B 109.4
H1A C1 H1B 108.0
N2 C2 C1 111.26(16)
N2 C2 H2A 109.4
C1 C2 H2A 109.4
N2 C2 H2B 109.4
C1 C2 H2B 109.4
H2A C2 H2B 108.0
N2 C3 H3A 109.5
N2 C3 H3B 109.5
H3A C3 H3B 109.5
N2 C3 H3C 109.5
H3A C3 H3C 109.5
H3B C3 H3C 109.5
N2 C4 H4A 109.5
N2 C4 H4B 109.5
H4A C4 H4B 109.5
N2 C4 H4C 109.5
H4A C4 H4C 109.5
H4B C4 H4C 109.5
N1 C5 C6 110.97(17)
N1 C5 H5A 109.4
C6 C5 H5A 109.4
N1 C5 H5B 109.4
C6 C5 H5B 109.4
H5A C5 H5B 108.0
N3 C6 C5 111.31(16)
N3 C6 H6A 109.4
C5 C6 H6A 109.4
N3 C6 H6B 109.4
C5 C6 H6B 109.4
H6A C6 H6B 108.0
N3 C7 H7A 109.5
N3 C7 H7B 109.5
H7A C7 H7B 109.5
N3 C7 H7C 109.5
H7A C7 H7C 109.5
H7B C7 H7C 109.5
N3 C8 H8A 109.5
N3 C8 H8B 109.5
H8A C8 H8B 109.5
N3 C8 H8C 109.5
H8A C8 H8C 109.5
H8B C8 H8C 109.5
N1 C9 C10 110.96(17)
N1 C9 H9A 109.4
C10 C9 H9A 109.4
N1 C9 H9B 109.4
C10 C9 H9B 109.4
H9A C9 H9B 108.0
N4 C10 C9 111.38(16)
N4 C10 H10A 109.4
C9 C10 H10A 109.4
N4 C10 H10B 109.4
C9 C10 H10B 109.4
H10A C10 H10B 108.0
N4 C11 H11A 109.5
N4 C11 H11B 109.5
H11A C11 H11B 109.5
N4 C11 H11C 109.5
H11A C11 H11C 109.5
H11B C11 H11C 109.5
N4 C12 H12A 109.5
N4 C12 H12B 109.5
H12A C12 H12B 109.5
N4 C12 H12C 109.5
H12A C12 H12C 109.5
H12B C12 H12C 109.5
C14 C13 Mg1 121.82(15)
C14 C13 H13A 106.9
Mg1 C13 H13A 106.9
C14 C13 H13B 106.9
Mg1 C13 H13B 106.9
H13A C13 H13B 106.7
C15 C14 C13 117.4(2)
C15 C14 H14A 107.9
C13 C14 H14A 107.9
C15 C14 H14B 107.9
C13 C14 H14B 107.9
H14A C14 H14B 107.2
C14 C15 C16 112.7(3)
C14 C15 H15A 109.1
C16 C15 H15A 109.1
C14 C15 H15B 109.1
C16 C15 H15B 109.1
H15A C15 H15B 107.8
C15 C16 H16A 109.5
C15 C16 H16B 109.5
H16A C16 H16B 109.5
C15 C16 H16C 109.5
H16A C16 H16C 109.5
H16B C16 H16C 109.5
C18 C17 C22 112.65(15)
C18 C17 B1 128.15(14)
C22 C17 B1 118.72(14)
F1 C18 C19 114.65(14)
F1 C18 C17 121.09(14)
C19 C18 C17 124.24(15)
F2 C19 C20 119.65(15)
F2 C19 C18 120.34(15)
C20 C19 C18 119.97(15)
F3 C20 C19 120.72(16)
F3 C20 C21 120.64(16)
C19 C20 C21 118.64(16)
F4 C21 C22 120.96(15)
F4 C21 C20 119.72(16)
C22 C21 C20 119.32(15)
F5 C22 C21 115.72(14)
F5 C22 C17 119.13(14)
C21 C22 C17 125.15(15)
C28 C23 C24 113.36(15)
C28 C23 B1 127.82(15)
C24 C23 B1 118.55(14)
F6 C24 C25 116.10(16)
F6 C24 C23 119.22(15)
C25 C24 C23 124.68(17)
F7 C25 C26 120.21(17)
F7 C25 C24 120.76(17)
C26 C25 C24 119.03(17)
F8 C26 C27 120.66(18)
F8 C26 C25 120.22(18)
C27 C26 C25 119.12(17)
F9 C27 C26 119.93(17)
F9 C27 C28 120.06(18)
C26 C27 C28 120.00(17)
F10 C28 C27 114.99(15)
F10 C28 C23 121.22(15)
C27 C28 C23 123.79(17)
C34 C29 C30 113.13(15)
C34 C29 B1 127.74(15)
C30 C29 B1 118.78(14)
F11 C30 C31 115.80(15)
F11 C30 C29 119.11(15)
C31 C30 C29 125.09(17)
F12 C31 C32 120.26(16)
F12 C31 C30 120.83(18)
C32 C31 C30 118.91(17)
F13 C32 C33 120.17(18)
F13 C32 C31 120.40(18)
C33 C32 C31 119.43(16)
F14 C33 C32 119.57(16)
F14 C33 C34 120.65(18)
C32 C33 C34 119.77(17)
F15 C34 C29 121.27(15)
F15 C34 C33 115.09(16)
C29 C34 C33 123.64(17)
C36 C35 C40 113.43(15)
C36 C35 B1 126.65(15)
C40 C35 B1 119.37(14)
F16 C36 C35 121.02(15)
F16 C36 C37 114.69(15)
C35 C36 C37 124.26(17)
F17 C37 C38 120.18(16)
F17 C37 C36 120.46(18)
C38 C37 C36 119.36(17)
F18 C38 C37 120.61(18)
F18 C38 C39 120.25(18)
C37 C38 C39 119.14(16)
F19 C39 C38 119.52(16)
F19 C39 C40 120.86(17)
C38 C39 C40 119.62(17)
F20 C40 C39 116.72(15)
F20 C40 C35 119.12(14)
C39 C40 C35 124.16(16)
C5 N1 C1 110.31(14)
C5 N1 C9 111.39(16)
C1 N1 C9 110.09(16)
C5 N1 Mg1 108.08(12)
C1 N1 Mg1 109.67(12)
C9 N1 Mg1 107.22(11)
C3 N2 C2 109.26(16)
C3 N2 C4 107.96(16)
C2 N2 C4 110.06(16)
C3 N2 Mg1 112.47(12)
C2 N2 Mg1 108.99(12)
C4 N2 Mg1 108.08(12)
C8 N3 C7 108.31(17)
C8 N3 C6 110.51(17)
C7 N3 C6 110.14(17)
C8 N3 Mg1 110.82(14)
C7 N3 Mg1 107.55(12)
C6 N3 Mg1 109.46(12)
C10 N4 C12 110.47(16)
C10 N4 C11 109.37(16)
C12 N4 C11 107.70(15)
C10 N4 Mg1 109.45(11)
C12 N4 Mg1 106.12(11)
C11 N4 Mg1 113.67(13)
C17 B1 C23 101.71(13)
C17 B1 C35 114.43(13)
C23 B1 C35 112.56(13)
C17 B1 C29 113.33(13)
C23 B1 C29 113.64(13)
C35 B1 C29 101.70(12)
C13 Mg1 N3 101.96(8)
C13 Mg1 N4 103.92(7)
N3 Mg1 N4 114.08(6)
C13 Mg1 N2 100.12(8)
N3 Mg1 N2 113.41(6)
N4 Mg1 N2 119.85(6)
C13 Mg1 N1 177.18(8)
N3 Mg1 N1 78.28(6)
N4 Mg1 N1 78.45(6)
N2 Mg1 N1 77.27(6)

loop_
_geom_bond_atom_site_label_1
_geom_bond_atom_site_label_2
_geom_bond_distance
C1 N1 1.479(2)
C1 C2 1.506(3)
C1 H1A 0.9900
C1 H1B 0.9900
C2 N2 1.471(3)
C2 H2A 0.9900
C2 H2B 0.9900
C3 N2 1.468(3)
C3 H3A 0.9800
C3 H3B 0.9800
C3 H3C 0.9800
C4 N2 1.477(2)
C4 H4A 0.9800
C4 H4B 0.9800
C4 H4C 0.9800
C5 N1 1.477(3)
C5 C6 1.499(3)
C5 H5A 0.9900
C5 H5B 0.9900
C6 N3 1.482(3)
C6 H6A 0.9900
C6 H6B 0.9900
C7 N3 1.479(3)
C7 H7A 0.9800
C7 H7B 0.9800
C7 H7C 0.9800
C8 N3 1.476(3)
C8 H8A 0.9800
C8 H8B 0.9800
C8 H8C 0.9800
C9 N1 1.482(3)
C9 C10 1.511(3)
C9 H9A 0.9900
C9 H9B 0.9900
C10 N4 1.466(3)
C10 H10A 0.9900
C10 H10B 0.9900
C11 N4 1.483(2)
C11 H11A 0.9800
C11 H11B 0.9800
C11 H11C 0.9800
C12 N4 1.476(3)
C12 H12A 0.9800
C12 H12B 0.9800
C12 H12C 0.9800
C13 C14 1.524(3)
C13 Mg1 2.141(2)
C13 H13A 0.9900
C13 H13B 0.9900
C14 C15 1.521(3)
C14 H14A 0.9900
C14 H14B 0.9900
C15 C16 1.524(5)
C15 H15A 0.9900
C15 H15B 0.9900
C16 H16A 0.9800
C16 H16B 0.9800
C16 H16C 0.9800
C17 C18 1.386(2)
C17 C22 1.389(2)
C17 B1 1.648(2)
C18 F1 1.3494(18)
C18 C19 1.377(2)
C19 F2 1.3435(19)
C19 C20 1.370(3)
C20 F3 1.336(2)
C20 C21 1.372(3)
C21 F4 1.3481(19)
C21 C22 1.369(2)
C22 F5 1.3586(18)
C23 C28 1.382(2)
C23 C24 1.393(2)
C23 B1 1.653(2)
C24 F6 1.352(2)
C24 C25 1.375(3)
C25 F7 1.346(2)
C25 C26 1.371(3)
C26 F8 1.345(2)
C26 C27 1.369(3)
C27 F9 1.348(2)
C27 C28 1.380(3)
C28 F10 1.357(2)
C29 C34 1.383(2)
C29 C30 1.386(2)
C29 B1 1.655(2)
C30 F11 1.352(2)
C30 C31 1.374(2)
C31 F12 1.340(2)
C31 C32 1.365(3)
C32 F13 1.349(2)
C32 C33 1.363(3)
C33 F14 1.344(2)
C33 C34 1.388(2)
C34 F15 1.350(2)
C35 C36 1.382(2)
C35 C40 1.388(2)
C35 B1 1.654(2)
C36 F16 1.350(2)
C36 C37 1.383(2)
C37 F17 1.339(2)
C37 C38 1.368(3)
C38 F18 1.342(2)
C38 C39 1.370(3)
C39 F19 1.345(2)
C39 C40 1.375(2)
C40 F20 1.3470(19)
N1 Mg1 2.3016(16)
N2 Mg1 2.2677(16)
N3 Mg1 2.2220(17)
N4 Mg1 2.2419(16)

loop_
_geom_hbond_atom_site_label_D
_geom_hbond_atom_site_label_H
_geom_hbond_atom_site_label_A
_geom_hbond_distance_DH
_geom_hbond_distance_HA
_geom_hbond_distance_DA
_geom_hbond_angle_DHA
_geom_hbond_site_symmetry_A
C2 H2A F13 0.99 2.47 3.454(2) 175.0 1_545
C5 H5A F11 0.99 2.38 3.227(2) 142.6 1_645
C6 H6A F5 0.99 2.45 3.403(2) 162.3 2_656
C10 H10A F16 0.99 2.44 3.175(2) 130.7 1_645
C12 H12C F13 0.98 2.53 3.446(2) 155.4 1_545
C2 H2A F13 0.99 2.47 3.454(2) 175.0 1_545
C5 H5A F11 0.99 2.38 3.227(2) 142.6 1_645
C6 H6A F5 0.99 2.45 3.403(2) 162.3 2_656
C10 H10A F16 0.99 2.44 3.175(2) 130.7 1_645
C12 H12C F13 0.98 2.53 3.446(2) 155.4 1_545
